data_1504869
loop_
_publ_author_name
'Anderson, Brian J.'
'Guino-o, Marites A'
'Glueck, David S.'
'Golen, James A.'
'DiPasquale, Antonio G.'
'Liable-Sands, Louise M'
'Rheingold, Arnold L.'

_publ_section_title
;
 Platinum-catalyzed enantioselective tandem alkylation/arylation of
 primary phosphines. Asymmetric synthesis of P-stereogenic
 1-phosphaacenaphthenes.
;
_journal_issue 20
_journal_name_full 'Organic letters'
_journal_page_first 4425
_journal_page_last 4428
_journal_paper_doi 10.1021/ol801616s
_journal_volume 10
_journal_year 2008
_chemical_absolute_configuration ad
_chemical_formula_moiety 'C22 H22 B Fe P'
_chemical_formula_sum 'C22 H22 B Fe P'
_chemical_formula_weight 384.03
_chemical_name_common BJA-978
_chemical_name_systematic
; 
 ? 
;
_space_group_IT_number 19
_symmetry_cell_setting orthorhombic
_symmetry_space_group_name_Hall 'P 2ac 2ab'
_symmetry_space_group_name_H-M 'P 21 21 21'
_atom_sites_solution_hydrogens geom
_atom_sites_solution_primary direct
_atom_sites_solution_secondary difmap
_audit_creation_method SHELXL-97
_cell_angle_alpha 90.00
_cell_angle_beta 90.00
_cell_angle_gamma 90.00
_cell_formula_units_Z 4
_cell_length_a 6.2870(3)
_cell_length_b 12.6614(5)
_cell_length_c 22.6870(9)
_cell_measurement_reflns_used 7607
_cell_measurement_temperature 100(2)
_cell_measurement_theta_max 68.29
_cell_measurement_theta_min 3.90
_cell_volume 1805.94(13)
_computing_cell_refinement 'Bruker APEX2 SMART'
_computing_data_collection 'Bruker APEX2 SMART'
_computing_data_reduction 'Bruker APEX2 SAINT'
_computing_molecular_graphics 'Bruker SHELXTL'
_computing_publication_material 'Bruker SHELXTL'
_computing_structure_refinement 'SHELXL-97 (Sheldrick, 1997)'
_computing_structure_solution 'SHELXS-97 (Sheldrick, 1990)'
_diffrn_ambient_temperature 100(2)
_diffrn_measured_fraction_theta_full 0.996
_diffrn_measured_fraction_theta_max 0.985
_diffrn_measurement_device_type 'CCD area detector'
_diffrn_measurement_method 'phi and omega scans'
_diffrn_radiation_monochromator graphite
_diffrn_radiation_source 'fine-focus sealed tube'
_diffrn_radiation_type CuK\a
_diffrn_radiation_wavelength 1.54178
_diffrn_reflns_av_R_equivalents 0.0360
_diffrn_reflns_av_sigmaI/netI 0.0539
_diffrn_reflns_limit_h_max 7
_diffrn_reflns_limit_h_min -7
_diffrn_reflns_limit_k_max 14
_diffrn_reflns_limit_k_min -15
_diffrn_reflns_limit_l_max 26
_diffrn_reflns_limit_l_min -27
_diffrn_reflns_number 11094
_diffrn_reflns_theta_full 67.00
_diffrn_reflns_theta_max 68.88
_diffrn_reflns_theta_min 3.90
_exptl_absorpt_coefficient_mu 7.512
_exptl_absorpt_correction_T_max 0.3229
_exptl_absorpt_correction_T_min 0.1240
_exptl_absorpt_correction_type multi-scan
_exptl_absorpt_process_details sadabs
_exptl_crystal_colour orange
_exptl_crystal_density_diffrn 1.412
_exptl_crystal_density_method 'not measured'
_exptl_crystal_description BLOCK
_exptl_crystal_F_000 800
_exptl_crystal_size_max 0.40
_exptl_crystal_size_mid 0.15
_exptl_crystal_size_min 0.15
_refine_diff_density_max 1.133
_refine_diff_density_min -0.381
_refine_diff_density_rms 0.084
_refine_ls_abs_structure_details 'Flack H D (1983), Acta Cryst. A39, 876-881'
_refine_ls_abs_structure_Flack 0.038(8)
_refine_ls_extinction_method none
_refine_ls_goodness_of_fit_ref 1.048
_refine_ls_hydrogen_treatment constr
_refine_ls_matrix_type full
_refine_ls_number_parameters 226
_refine_ls_number_reflns 3108
_refine_ls_number_restraints 0
_refine_ls_restrained_S_all 1.048
_refine_ls_R_factor_all 0.0547
_refine_ls_R_factor_gt 0.0492
_refine_ls_shift/su_max 0.001
_refine_ls_shift/su_mean 0.000
_refine_ls_structure_factor_coef Fsqd
_refine_ls_weighting_details 'calc w=1/[\s^2^(Fo^2^)+(0.0788P)^2^+1.5424P] where P=(Fo^2^+2Fc^2^)/3'
_refine_ls_weighting_scheme calc
_refine_ls_wR_factor_gt 0.1323
_refine_ls_wR_factor_ref 0.1355
_reflns_number_gt 2808
_reflns_number_total 3108
_reflns_threshold_expression >2sigma(I)
_cod_data_source_file ol801616s_si_002.cif
_cod_data_source_block glu269
_cod_depositor_comments
;
The following automatic conversions were performed:

'_symmetry_cell_setting' value 'Orthorhombic' changed to
'orthorhombic' according to
/home/saulius/struct/CIF-dictionaries/cif_core.dic dictionary named
'cif_core.dic' version 2.4.1 from 2010-06-29.

Automatic conversion script
Id: cif_fix_values 1715 2011-07-08 13:25:40Z adriana 
;
_cod_original_sg_symbol_H-M P2(1)2(1)2(1)
_cod_database_code 1504869

loop_
_symmetry_equiv_pos_as_xyz
'x, y, z'
'-x+1/2, -y, z+1/2'
'-x, y+1/2, -z+1/2'
'x+1/2, -y+1/2, -z'

loop_
_atom_site_label
_atom_site_type_symbol
_atom_site_fract_x
_atom_site_fract_y
_atom_site_fract_z
_atom_site_U_iso_or_equiv
_atom_site_adp_type
_atom_site_occupancy
_atom_site_symmetry_multiplicity
_atom_site_calc_flag
_atom_site_refinement_flags
Fe1 Fe 0.75804(11) 0.81935(5) 0.19315(3) 0.0222(2) Uani 1 1 d .
P1 P 0.9332(2) 0.56149(9) 0.04990(5) 0.0252(3) Uani 1 1 d .
B1 B 0.7460(11) 0.5993(4) -0.0117(2) 0.0350(13) Uani 1 1 d .
H1E H 0.6160 0.6297 0.0050 0.053 Uiso 1 1 calc R
H1D H 0.7100 0.5364 -0.0348 0.053 Uiso 1 1 calc R
H1C H 0.8150 0.6514 -0.0373 0.053 Uiso 1 1 calc R
C1 C 1.1841(8) 0.5015(4) 0.0234(2) 0.0354(12) Uani 1 1 d .
H1A H 1.1860 0.4990 -0.0202 0.042 Uiso 1 1 calc R
H1B H 1.3076 0.5435 0.0370 0.042 Uiso 1 1 calc R
C2 C 1.1936(8) 0.3919(4) 0.0484(2) 0.0312(11) Uani 1 1 d .
C3 C 1.3456(8) 0.3155(4) 0.0382(2) 0.0358(11) Uani 1 1 d .
H3A H 1.4623 0.3289 0.0126 0.043 Uiso 1 1 calc R
C4 C 1.3233(9) 0.2170(4) 0.0665(3) 0.0426(14) Uani 1 1 d .
H4A H 1.4273 0.1643 0.0589 0.051 Uiso 1 1 calc R
C5 C 1.1645(9) 0.1930(4) 0.1037(2) 0.0387(12) Uani 1 1 d .
H5A H 1.1588 0.1256 0.1221 0.046 Uiso 1 1 calc R
C6 C 1.0015(9) 0.2715(4) 0.1153(2) 0.0323(11) Uani 1 1 d .
C7 C 0.8290(9) 0.2554(4) 0.1527(2) 0.0331(12) Uani 1 1 d .
H7A H 0.8131 0.1899 0.1726 0.040 Uiso 1 1 calc R
C8 C 0.6816(9) 0.3342(4) 0.1607(2) 0.0331(11) Uani 1 1 d .
H8A H 0.5647 0.3223 0.1864 0.040 Uiso 1 1 calc R
C9 C 0.6998(7) 0.4323(4) 0.13160(19) 0.0275(10) Uani 1 1 d .
H9A H 0.5963 0.4859 0.1377 0.033 Uiso 1 1 calc R
C10 C 0.8670(8) 0.4494(4) 0.09481(19) 0.0260(10) Uani 1 1 d .
C11 C 1.0192(8) 0.3685(4) 0.08657(19) 0.0266(10) Uani 1 1 d .
C12 C 0.9976(8) 0.6704(4) 0.0993(2) 0.0298(10) Uani 1 1 d .
H12A H 1.1351 0.6557 0.1189 0.036 Uiso 1 1 calc R
H12B H 1.0143 0.7359 0.0758 0.036 Uiso 1 1 calc R
C13 C 0.8296(7) 0.6875(3) 0.14537(19) 0.0241(9) Uani 1 1 d .
C14 C 0.6108(8) 0.7164(3) 0.1375(2) 0.0265(10) Uani 1 1 d .
H14A H 0.5410 0.7348 0.0993 0.032 Uiso 1 1 calc R
C15 C 0.5094(7) 0.7144(3) 0.1945(2) 0.0288(10) Uani 1 1 d .
H15A H 0.3572 0.7319 0.2028 0.035 Uiso 1 1 calc R
C16 C 0.6635(8) 0.6852(4) 0.2366(2) 0.0267(10) Uani 1 1 d .
H16A H 0.6396 0.6786 0.2800 0.032 Uiso 1 1 calc R
C17 C 0.8590(8) 0.6671(3) 0.20685(19) 0.0242(10) Uani 1 1 d .
H17A H 0.9960 0.6461 0.2259 0.029 Uiso 1 1 calc R
C18 C 0.8369(10) 0.9353(4) 0.2521(2) 0.0379(12) Uani 1 1 d .
H18A H 0.8530 0.9265 0.2957 0.045 Uiso 1 1 calc R
C19 C 0.6497(9) 0.9625(4) 0.2222(2) 0.0318(11) Uani 1 1 d .
H19A H 0.5083 0.9753 0.2411 0.038 Uiso 1 1 calc R
C20 C 0.6909(11) 0.9669(4) 0.1611(2) 0.0422(15) Uani 1 1 d .
H20A H 0.5856 0.9842 0.1295 0.051 Uiso 1 1 calc R
C21 C 0.9063(12) 0.9417(4) 0.1527(3) 0.0536(19) Uani 1 1 d .
H21A H 0.9818 0.9386 0.1139 0.064 Uiso 1 1 calc R
C22 C 0.9996(9) 0.9220(4) 0.2092(3) 0.0520(18) Uani 1 1 d .
H22A H 1.1514 0.9031 0.2171 0.062 Uiso 1 1 calc R

loop_
_atom_site_aniso_label
_atom_site_aniso_U_11
_atom_site_aniso_U_22
_atom_site_aniso_U_33
_atom_site_aniso_U_23
_atom_site_aniso_U_13
_atom_site_aniso_U_12
Fe1 0.0287(4) 0.0160(3) 0.0218(3) -0.0004(3) -0.0049(3) -0.0024(3)
P1 0.0326(6) 0.0256(5) 0.0173(5) -0.0006(4) 0.0012(5) -0.0048(5)
B1 0.044(3) 0.034(3) 0.027(3) 0.006(2) -0.014(3) -0.013(3)
C1 0.032(3) 0.052(3) 0.022(2) -0.011(2) 0.007(2) -0.006(2)
C2 0.037(3) 0.033(2) 0.023(2) -0.007(2) 0.001(2) -0.004(2)
C3 0.030(2) 0.047(3) 0.031(3) -0.012(2) 0.000(2) -0.002(2)
C4 0.040(3) 0.038(3) 0.050(3) -0.011(2) -0.010(3) 0.009(2)
C5 0.051(3) 0.030(3) 0.035(3) -0.004(2) -0.008(2) 0.001(2)
C6 0.046(3) 0.022(2) 0.029(2) -0.0065(19) -0.016(2) 0.001(2)
C7 0.049(3) 0.023(2) 0.027(2) 0.0015(19) -0.005(2) -0.007(2)
C8 0.044(3) 0.027(2) 0.029(2) 0.000(2) 0.006(2) -0.006(2)
C9 0.033(3) 0.024(2) 0.026(2) -0.0048(18) 0.005(2) -0.0012(19)
C10 0.032(3) 0.029(2) 0.017(2) -0.0066(19) -0.0045(19) -0.0034(19)
C11 0.028(2) 0.032(2) 0.019(2) -0.0072(18) -0.0039(19) -0.0018(19)
C12 0.032(3) 0.031(2) 0.026(2) -0.001(2) 0.002(2) -0.0066(19)
C13 0.032(2) 0.019(2) 0.021(2) -0.0005(18) -0.0047(19) -0.0058(18)
C14 0.035(3) 0.021(2) 0.024(2) -0.0022(17) -0.008(2) -0.0057(19)
C15 0.027(2) 0.024(2) 0.036(3) -0.007(2) -0.001(2) -0.0042(17)
C16 0.038(3) 0.021(2) 0.021(2) -0.0035(19) 0.004(2) -0.0070(19)
C17 0.030(2) 0.019(2) 0.023(2) -0.0008(18) -0.0068(19) 0.0008(17)
C18 0.058(3) 0.022(2) 0.033(3) 0.000(2) -0.015(3) -0.008(2)
C19 0.045(3) 0.021(2) 0.030(3) -0.0018(19) 0.000(2) 0.000(2)
C20 0.073(5) 0.022(2) 0.031(3) 0.005(2) -0.011(3) 0.001(2)
C21 0.085(5) 0.027(3) 0.049(4) -0.011(3) 0.030(4) -0.024(3)
C22 0.034(3) 0.017(2) 0.105(6) -0.011(3) -0.007(3) -0.010(2)

loop_
_atom_type_symbol
_atom_type_description
_atom_type_scat_dispersion_real
_atom_type_scat_dispersion_imag
_atom_type_scat_source
C C 0.0181 0.0091 'International Tables Vol C Tables 4.2.6.8 and 6.1.1.4'
H H 0.0000 0.0000 'International Tables Vol C Tables 4.2.6.8 and 6.1.1.4'
B B 0.0090 0.0039 'International Tables Vol C Tables 4.2.6.8 and 6.1.1.4'
P P 0.2955 0.4335 'International Tables Vol C Tables 4.2.6.8 and 6.1.1.4'
Fe Fe -1.1336 3.1974 'International Tables Vol C Tables 4.2.6.8 and 6.1.1.4'

loop_
_geom_angle_atom_site_label_1
_geom_angle_atom_site_label_2
_geom_angle_atom_site_label_3
_geom_angle
C14 Fe1 C21 114.7(2)
C14 Fe1 C22 149.3(3)
C21 Fe1 C22 41.3(3)
C14 Fe1 C13 41.18(19)
C21 Fe1 C13 106.4(2)
C22 Fe1 C13 117.0(2)
C14 Fe1 C19 128.0(2)
C21 Fe1 C19 67.8(2)
C22 Fe1 C19 68.0(2)
C13 Fe1 C19 165.80(19)
C14 Fe1 C20 105.7(2)
C21 Fe1 C20 40.3(3)
C22 Fe1 C20 68.6(2)
C13 Fe1 C20 127.1(2)
C19 Fe1 C20 40.3(2)
C14 Fe1 C16 68.67(18)
C21 Fe1 C16 169.5(3)
C22 Fe1 C16 131.3(2)
C13 Fe1 C16 69.01(19)
C19 Fe1 C16 118.84(19)
C20 Fe1 C16 150.0(2)
C14 Fe1 C18 166.9(2)
C21 Fe1 C18 68.7(2)
C22 Fe1 C18 40.8(2)
C13 Fe1 C18 151.7(2)
C19 Fe1 C18 40.1(2)
C20 Fe1 C18 68.2(2)
C16 Fe1 C18 110.5(2)
C14 Fe1 C15 41.30(19)
C21 Fe1 C15 148.4(3)
C22 Fe1 C15 168.8(3)
C13 Fe1 C15 69.28(19)
C19 Fe1 C15 108.4(2)
C20 Fe1 C15 116.1(2)
C16 Fe1 C15 40.17(19)
C18 Fe1 C15 129.7(2)
C14 Fe1 C17 68.48(18)
C21 Fe1 C17 130.1(2)
C22 Fe1 C17 110.0(2)
C13 Fe1 C17 40.90(17)
C19 Fe1 C17 152.41(19)
C20 Fe1 C17 166.8(2)
C16 Fe1 C17 40.49(18)
C18 Fe1 C17 119.97(19)
C15 Fe1 C17 67.97(18)
C10 P1 C12 107.5(2)
C10 P1 C1 93.3(2)
C12 P1 C1 108.7(2)
C10 P1 B1 118.4(2)
C12 P1 B1 113.7(2)
C1 P1 B1 113.3(3)
P1 B1 H1E 109.5
P1 B1 H1D 109.5
H1E B1 H1D 109.5
P1 B1 H1C 109.5
H1E B1 H1C 109.5
H1D B1 H1C 109.5
C2 C1 P1 106.9(3)
C2 C1 H1A 110.3
P1 C1 H1A 110.3
C2 C1 H1B 110.3
P1 C1 H1B 110.3
H1A C1 H1B 108.6
C3 C2 C11 119.3(4)
C3 C2 C1 127.8(5)
C11 C2 C1 113.0(4)
C2 C3 C4 118.3(5)
C2 C3 H3A 120.8
C4 C3 H3A 120.8
C5 C4 C3 124.1(5)
C5 C4 H4A 117.9
C3 C4 H4A 117.9
C4 C5 C6 118.9(5)
C4 C5 H5A 120.5
C6 C5 H5A 120.5
C7 C6 C11 118.4(5)
C7 C6 C5 124.1(5)
C11 C6 C5 117.5(5)
C8 C7 C6 120.0(4)
C8 C7 H7A 120.0
C6 C7 H7A 120.0
C7 C8 C9 121.6(5)
C7 C8 H8A 119.2
C9 C8 H8A 119.2
C10 C9 C8 119.3(4)
C10 C9 H9A 120.4
C8 C9 H9A 120.4
C9 C10 C11 119.3(4)
C9 C10 P1 130.8(4)
C11 C10 P1 109.9(4)
C6 C11 C10 121.5(5)
C6 C11 C2 121.8(5)
C10 C11 C2 116.7(4)
C13 C12 P1 112.4(3)
C13 C12 H12A 109.1
P1 C12 H12A 109.1
C13 C12 H12B 109.1
P1 C12 H12B 109.1
H12A C12 H12B 107.9
C17 C13 C14 106.9(4)
C17 C13 C12 124.2(4)
C14 C13 C12 128.7(4)
C17 C13 Fe1 70.0(3)
C14 C13 Fe1 69.3(3)
C12 C13 Fe1 130.0(3)
C13 C14 C15 108.0(4)
C13 C14 Fe1 69.6(3)
C15 C14 Fe1 69.9(3)
C13 C14 H14A 126.0
C15 C14 H14A 126.0
Fe1 C14 H14A 126.0
C16 C15 C14 107.9(4)
C16 C15 Fe1 69.9(3)
C14 C15 Fe1 68.8(3)
C16 C15 H15A 126.0
C14 C15 H15A 126.0
Fe1 C15 H15A 126.0
C15 C16 C17 108.3(4)
C15 C16 Fe1 69.9(3)
C17 C16 Fe1 69.8(3)
C15 C16 H16A 125.8
C17 C16 H16A 125.8
Fe1 C16 H16A 125.8
C16 C17 C13 108.8(4)
C16 C17 Fe1 69.7(3)
C13 C17 Fe1 69.1(3)
C16 C17 H17A 125.6
C13 C17 H17A 125.6
Fe1 C17 H17A 125.6
C19 C18 C22 107.6(5)
C19 C18 Fe1 69.9(3)
C22 C18 Fe1 69.0(3)
C19 C18 H18A 126.2
C22 C18 H18A 126.2
Fe1 C18 H18A 126.2
C18 C19 C20 109.3(5)
C18 C19 Fe1 70.0(3)
C20 C19 Fe1 70.0(3)
C18 C19 H19A 125.3
C20 C19 H19A 125.3
Fe1 C19 H19A 125.3
C19 C20 C21 107.6(6)
C19 C20 Fe1 69.7(3)
C21 C20 Fe1 69.1(3)
C19 C20 H20A 126.2
C21 C20 H20A 126.2
Fe1 C20 H20A 126.2
C20 C21 C22 108.2(5)
C20 C21 Fe1 70.7(3)
C22 C21 Fe1 69.5(3)
C20 C21 H21A 125.9
C22 C21 H21A 125.9
Fe1 C21 H21A 125.9
C18 C22 C21 107.3(5)
C18 C22 Fe1 70.2(3)
C21 C22 Fe1 69.2(3)
C18 C22 H22A 126.3
C21 C22 H22A 126.3
Fe1 C22 H22A 126.3

loop_
_geom_bond_atom_site_label_1
_geom_bond_atom_site_label_2
_geom_bond_distance
Fe1 C14 2.037(4)
Fe1 C21 2.028(6)
Fe1 C22 2.031(5)
Fe1 C13 2.041(5)
Fe1 C19 2.045(5)
Fe1 C20 2.049(5)
Fe1 C16 2.052(5)
Fe1 C18 2.046(5)
Fe1 C15 2.052(5)
Fe1 C17 2.053(4)
P1 C10 1.796(5)
P1 C12 1.822(5)
P1 C1 1.850(5)
P1 B1 1.888(6)
B1 H1E 0.9800
B1 H1D 0.9800
B1 H1C 0.9800
C1 C2 1.500(7)
C1 H1A 0.9900
C1 H1B 0.9900
C2 C3 1.379(7)
C2 C11 1.428(7)
C3 C4 1.411(8)
C3 H3A 0.9500
C4 C5 1.341(8)
C4 H4A 0.9500
C5 C6 1.452(7)
C5 H5A 0.9500
C6 C7 1.392(7)
C6 C11 1.395(7)
C7 C8 1.373(7)
C7 H7A 0.9500
C8 C9 1.412(6)
C8 H8A 0.9500
C9 C10 1.359(6)
C9 H9A 0.9500
C10 C11 1.413(7)
C12 C13 1.502(6)
C12 H12A 0.9900
C12 H12B 0.9900
C13 C17 1.430(6)
C13 C14 1.434(7)
C14 C15 1.442(7)
C14 H14A 1.0000
C15 C16 1.410(7)
C15 H15A 1.0000
C16 C17 1.421(7)
C16 H16A 1.0000
C17 H17A 1.0000
C18 C19 1.402(7)
C18 C22 1.421(9)
C18 H18A 1.0000
C19 C20 1.412(7)
C19 H19A 1.0000
C20 C21 1.404(9)
C20 H20A 1.0000
C21 C22 1.432(10)
C21 H21A 1.0000
C22 H22A 1.0000
